data_7054394
loop_
_publ_author_name
'Parumala, Santosh Kumar Reddy'
'Surasani, Seshi Reddy'
'Peddinti, Rama Krishna'

_publ_section_title
;
 S-Arylation of thiols with masked o-benzoquinones: synthesis of alkyl
 aryl/diaryl sulfides
;
_journal_issue 11
_journal_name_full 'New J. Chem.'
_journal_page_first 5268
_journal_paper_doi 10.1039/C4NJ01381F
_journal_volume 38
_journal_year 2014
_chemical_formula_moiety 'C15 H16 O2 S'
_chemical_formula_sum 'C15 H16 O2 S'
_chemical_formula_weight 260.35
_space_group_IT_number 2
_symmetry_cell_setting triclinic
_symmetry_Int_Tables_number 2
_symmetry_space_group_name_Hall '-P 1'
_symmetry_space_group_name_H-M 'P -1'
_atom_sites_solution_hydrogens geom
_atom_sites_solution_primary direct
_atom_sites_solution_secondary difmap
_audit_creation_method SHELXL-97
_cell_angle_alpha 65.559(3)
_cell_angle_beta 80.509(3)
_cell_angle_gamma 85.410(3)
_cell_formula_units_Z 4
_cell_length_a 7.4730(7)
_cell_length_b 13.8023(13)
_cell_length_c 14.6537(14)
_cell_measurement_temperature 296(2)
_cell_volume 1357.1(2)
_computing_structure_refinement 'SHELXL-97 (Sheldrick, 2008)'
_computing_structure_solution 'SHELXS-97 (Sheldrick, 2008)'
_diffrn_ambient_temperature 296(2)
_diffrn_measured_fraction_theta_full 0.997
_diffrn_measured_fraction_theta_max 0.997
_diffrn_measurement_device_type 'CCD area detector'
_diffrn_measurement_method 'phi-omega scan'
_diffrn_radiation_monochromator graphite
_diffrn_radiation_type MoK\a
_diffrn_radiation_wavelength 0.71073
_diffrn_reflns_av_R_equivalents 0.0421
_diffrn_reflns_av_sigmaI/netI 0.0265
_diffrn_reflns_limit_h_max 9
_diffrn_reflns_limit_h_min -9
_diffrn_reflns_limit_k_max 17
_diffrn_reflns_limit_k_min -17
_diffrn_reflns_limit_l_max 18
_diffrn_reflns_limit_l_min -18
_diffrn_reflns_number 40390
_diffrn_reflns_theta_full 26.37
_diffrn_reflns_theta_max 26.37
_diffrn_reflns_theta_min 2.65
_diffrn_source 'fine-focus sealed tube'
_exptl_absorpt_coefficient_mu 0.230
_exptl_absorpt_correction_T_max 0.973
_exptl_absorpt_correction_T_min 0.959
_exptl_absorpt_correction_type multi-scan
_exptl_crystal_colour white
_exptl_crystal_density_diffrn 1.274
_exptl_crystal_description needle
_exptl_crystal_F_000 552
_exptl_crystal_size_max 0.18
_exptl_crystal_size_mid 0.15
_exptl_crystal_size_min 0.12
_refine_diff_density_max 0.562
_refine_diff_density_min -0.323
_refine_diff_density_rms 0.085
_refine_ls_extinction_method none
_refine_ls_goodness_of_fit_ref 1.079
_refine_ls_hydrogen_treatment mixed
_refine_ls_matrix_type full
_refine_ls_number_parameters 333
_refine_ls_number_reflns 5535
_refine_ls_number_restraints 90
_refine_ls_restrained_S_all 1.071
_refine_ls_R_factor_all 0.1095
_refine_ls_R_factor_gt 0.0911
_refine_ls_shift/su_max 0.056
_refine_ls_shift/su_mean 0.001
_refine_ls_structure_factor_coef Fsqd
_refine_ls_weighting_details 'calc w=1/[\s^2^(Fo^2^)+(0.1269P)^2^+4.7415P] where P=(Fo^2^+2Fc^2^)/3'
_refine_ls_weighting_scheme calc
_refine_ls_wR_factor_gt 0.3144
_refine_ls_wR_factor_ref 0.3255
_reflns_number_gt 4198
_reflns_number_total 5535
_reflns_threshold_expression >2sigma(I)
_cod_data_source_file c4nj01381f2.cif
_cod_data_source_block DAT
_cod_depositor_comments 'Adding full bibliography for 7054394.cif.'
_cod_database_code 7054394

loop_
_symmetry_equiv_pos_as_xyz
'x, y, z'
'-x, -y, -z'

loop_
_atom_site_label
_atom_site_type_symbol
_atom_site_fract_x
_atom_site_fract_y
_atom_site_fract_z
_atom_site_U_iso_or_equiv
_atom_site_adp_type
_atom_site_occupancy
_atom_site_symmetry_multiplicity
_atom_site_calc_flag
_atom_site_refinement_flags
S2 S 1.0290(2) 0.23985(14) 0.44870(15) 0.0679(5) Uani 1 1 d U
S1 S 0.4004(2) 0.17278(13) 0.97161(14) 0.0692(5) Uani 1 1 d U
O1 O 0.6645(5) 0.6245(3) 0.4752(3) 0.0598(10) Uani 1 1 d U
O2 O 0.6695(7) 0.4429(4) 0.6395(3) 0.0700(12) Uani 1 1 d U
H2 H 0.6061 0.4963 0.6312 0.105 Uiso 1 1 calc R
O4 O 0.3177(7) 0.6299(3) 0.8820(4) 0.0706(12) Uani 1 1 d U
O3 O 0.4794(7) 0.5650(4) 0.7430(3) 0.0730(13) Uani 1 1 d U
H3 H 0.4534 0.6249 0.7404 0.109 Uiso 1 1 calc R
C9 C 0.9215(7) 0.4515(4) 0.3615(4) 0.0490(12) Uani 1 1 d U
C11 C 0.7496(7) 0.5402(4) 0.4600(4) 0.0469(11) Uani 1 1 d U
C22 C 0.4156(7) 0.4918(5) 0.8360(4) 0.0511(12) Uani 1 1 d U
C17 C 0.3301(8) 0.5225(4) 0.9128(4) 0.0523(12) Uani 1 1 d U
C12 C 0.7511(7) 0.4469(4) 0.5480(4) 0.0514(12) Uani 1 1 d U
C5 C 0.8628(7) 0.1819(4) 0.4140(4) 0.0510(12) Uani 1 1 d U
C21 C 0.4341(7) 0.3860(4) 0.8561(4) 0.0516(12) Uani 1 1 d U
H21 H 0.4908 0.3650 0.8057 0.062 Uiso 1 1 calc R
C13 C 0.8348(8) 0.3576(5) 0.5420(4) 0.0533(12) Uani 1 1 d U
H13 H 0.8353 0.2953 0.6005 0.064 Uiso 1 1 calc R
C8 C 0.9194(7) 0.3586(4) 0.4498(4) 0.0507(12) Uani 1 1 d U
C20 C 0.3691(7) 0.3091(4) 0.9512(4) 0.0520(12) Uani 1 1 d U
C25 C 0.2208(8) 0.1511(4) 0.9173(4) 0.0544(13) Uani 1 1 d U
C24 C 0.0754(8) 0.2201(5) 0.8891(5) 0.0588(14) Uani 1 1 d U
H24 H 0.0686 0.2831 0.8982 0.071 Uiso 1 1 calc R
C10 C 0.8341(7) 0.5407(5) 0.3693(4) 0.0516(12) Uani 1 1 d U
H10 H 0.8327 0.6031 0.3110 0.062 Uiso 1 1 calc R
C6 C 0.6837(8) 0.2166(4) 0.4113(4) 0.0550(13) Uani 1 1 d U
H6 H 0.6455 0.2744 0.4270 0.066 Uiso 1 1 calc R
C19 C 0.2873(8) 0.3388(5) 1.0281(4) 0.0570(13) Uani 1 1 d U
C2 C 0.6121(9) 0.0787(5) 0.3623(5) 0.0618(14) Uani 1 1 d U
C18 C 0.2689(8) 0.4460(5) 1.0066(4) 0.0589(14) Uani 1 1 d U
H18 H 0.2133 0.4671 1.0572 0.071 Uiso 1 1 calc R
C29 C -0.0579(9) 0.1971(5) 0.8481(5) 0.0630(14) Uani 1 1 d U
H29 H -0.1538 0.2451 0.8297 0.076 Uiso 1 1 calc R
C28 C -0.0544(10) 0.1034(5) 0.8333(5) 0.0662(15) Uani 1 1 d U
C7 C 0.5625(8) 0.1657(5) 0.3857(5) 0.0596(14) Uani 1 1 d U
H7 H 0.4431 0.1905 0.3839 0.072 Uiso 1 1 calc R
C26 C 0.2266(10) 0.0571(5) 0.9031(5) 0.0712(17) Uani 1 1 d U
H26 H 0.3225 0.0090 0.9215 0.085 Uiso 1 1 calc R
C4 C 0.9157(9) 0.0951(5) 0.3906(5) 0.0670(16) Uani 1 1 d U
H4 H 1.0352 0.0703 0.3920 0.080 Uiso 1 1 calc R
C3 C 0.7905(10) 0.0456(5) 0.3652(5) 0.0703(17) Uani 1 1 d U
H3A H 0.8282 -0.0122 0.3495 0.084 Uiso 1 1 calc R
C27 C 0.0912(11) 0.0355(5) 0.8620(5) 0.0753(18) Uani 1 1 d U
H27 H 0.0976 -0.0277 0.8530 0.090 Uiso 1 1 calc R
C15 C 0.6586(10) 0.7215(5) 0.3892(6) 0.0768(19) Uani 1 1 d U
H15A H 0.7800 0.7440 0.3576 0.115 Uiso 1 1 calc R
H15B H 0.5972 0.7747 0.4095 0.115 Uiso 1 1 calc R
H15C H 0.5945 0.7116 0.3421 0.115 Uiso 1 1 calc R
C16 C 0.2310(11) 0.6695(6) 0.9540(7) 0.084(2) Uani 1 1 d U
H16A H 0.1089 0.6439 0.9768 0.125 Uiso 1 1 calc R
H16B H 0.2290 0.7459 0.9231 0.125 Uiso 1 1 calc R
H16C H 0.2966 0.6453 1.0108 0.125 Uiso 1 1 calc R
C1 C 0.4784(11) 0.0224(6) 0.3353(6) 0.085(2) Uani 1 1 d U
H1A H 0.5312 0.0108 0.2762 0.127 Uiso 1 1 calc R
H1B H 0.3704 0.0654 0.3215 0.127 Uiso 1 1 calc R
H1C H 0.4483 -0.0448 0.3908 0.127 Uiso 1 1 calc R
C30 C -0.2021(12) 0.0782(6) 0.7880(6) 0.091(2) Uani 1 1 d U
H30A H -0.1628 0.0966 0.7172 0.137 Uiso 1 1 calc R
H30B H -0.3097 0.1184 0.7964 0.137 Uiso 1 1 calc R
H30C H -0.2278 0.0035 0.8217 0.137 Uiso 1 1 calc R
C14 C 1.0143(9) 0.4573(6) 0.2604(5) 0.0698(17) Uani 1 1 d U
H14A H 1.1305 0.4222 0.2678 0.105 Uiso 1 1 calc R
H14B H 1.0304 0.5305 0.2139 0.105 Uiso 1 1 calc R
H14C H 0.9412 0.4229 0.2347 0.105 Uiso 1 1 calc R
C23 C 0.2206(12) 0.2577(6) 1.1339(5) 0.090(2) Uani 1 1 d U
H23A H 0.1708 0.1981 1.1296 0.134 Uiso 1 1 calc R
H23B H 0.1286 0.2898 1.1670 0.134 Uiso 1 1 calc R
H23C H 0.3201 0.2340 1.1722 0.134 Uiso 1 1 calc R

loop_
_atom_site_aniso_label
_atom_site_aniso_U_11
_atom_site_aniso_U_22
_atom_site_aniso_U_33
_atom_site_aniso_U_23
_atom_site_aniso_U_13
_atom_site_aniso_U_12
S2 0.0551(9) 0.0677(10) 0.0963(13) -0.0469(9) -0.0249(8) 0.0183(7)
S1 0.0746(11) 0.0538(9) 0.0769(11) -0.0218(8) -0.0246(8) 0.0143(7)
O1 0.060(2) 0.056(2) 0.062(2) -0.0294(19) 0.0061(19) -0.0002(18)
O2 0.079(3) 0.075(3) 0.050(2) -0.027(2) 0.010(2) 0.003(2)
O4 0.086(3) 0.055(2) 0.075(3) -0.030(2) -0.014(2) 0.000(2)
O3 0.088(3) 0.061(3) 0.053(2) -0.012(2) 0.005(2) 0.002(2)
C9 0.044(3) 0.056(3) 0.053(3) -0.029(2) -0.004(2) 0.000(2)
C11 0.042(3) 0.051(3) 0.053(3) -0.028(2) -0.002(2) -0.005(2)
C22 0.047(3) 0.058(3) 0.042(3) -0.016(2) -0.003(2) -0.004(2)
C17 0.052(3) 0.053(3) 0.059(3) -0.029(2) -0.012(2) -0.001(2)
C12 0.052(3) 0.057(3) 0.045(3) -0.024(2) 0.002(2) -0.004(2)
C5 0.052(3) 0.047(3) 0.054(3) -0.022(2) -0.009(2) 0.006(2)
C21 0.054(3) 0.057(3) 0.045(3) -0.024(2) -0.007(2) 0.006(2)
C13 0.055(3) 0.051(3) 0.051(3) -0.020(2) -0.004(2) -0.003(2)
C8 0.043(3) 0.055(3) 0.063(3) -0.033(2) -0.009(2) 0.002(2)
C20 0.050(3) 0.053(3) 0.054(3) -0.021(2) -0.013(2) 0.002(2)
C25 0.064(3) 0.046(3) 0.044(3) -0.012(2) 0.001(2) 0.001(2)
C24 0.065(3) 0.049(3) 0.061(4) -0.025(3) -0.003(3) 0.002(2)
C10 0.052(3) 0.055(3) 0.049(3) -0.023(2) -0.002(2) -0.002(2)
C6 0.057(3) 0.046(3) 0.059(3) -0.021(3) -0.006(3) 0.009(2)
C19 0.053(3) 0.064(3) 0.051(3) -0.021(3) -0.006(2) 0.000(3)
C2 0.074(4) 0.046(3) 0.060(4) -0.014(3) -0.016(3) -0.001(3)
C18 0.063(3) 0.071(3) 0.048(3) -0.032(3) -0.005(3) 0.004(3)
C29 0.064(3) 0.056(3) 0.063(4) -0.019(3) -0.002(3) -0.006(3)
C28 0.086(4) 0.054(3) 0.054(3) -0.017(3) -0.002(3) -0.021(3)
C7 0.051(3) 0.055(3) 0.066(4) -0.018(3) -0.009(3) 0.002(2)
C26 0.089(5) 0.052(3) 0.069(4) -0.025(3) -0.007(3) 0.013(3)
C4 0.062(3) 0.064(4) 0.085(4) -0.042(3) -0.015(3) 0.018(3)
C3 0.086(4) 0.061(4) 0.078(4) -0.043(3) -0.020(4) 0.014(3)
C27 0.111(5) 0.046(3) 0.070(4) -0.026(3) -0.008(4) -0.006(3)
C15 0.082(5) 0.051(3) 0.088(5) -0.026(3) 0.003(4) 0.002(3)
C16 0.079(5) 0.081(5) 0.116(6) -0.065(5) -0.018(4) 0.008(4)
C1 0.101(5) 0.062(4) 0.097(6) -0.030(4) -0.034(5) -0.003(4)
C30 0.108(6) 0.078(5) 0.086(5) -0.026(4) -0.013(4) -0.034(4)
C14 0.073(4) 0.080(4) 0.060(3) -0.037(3) -0.003(3) 0.011(3)
C23 0.110(6) 0.082(5) 0.056(4) -0.017(3) 0.007(4) 0.007(4)

loop_
_atom_type_symbol
_atom_type_description
_atom_type_scat_dispersion_real
_atom_type_scat_dispersion_imag
_atom_type_scat_source
C C 0.0033 0.0016 'International Tables Vol C Tables 4.2.6.8 and 6.1.1.4'
H H 0.0000 0.0000 'International Tables Vol C Tables 4.2.6.8 and 6.1.1.4'
O O 0.0106 0.0060 'International Tables Vol C Tables 4.2.6.8 and 6.1.1.4'
S S 0.1246 0.1234 'International Tables Vol C Tables 4.2.6.8 and 6.1.1.4'

loop_
_geom_angle_atom_site_label_1
_geom_angle_atom_site_label_2
_geom_angle_atom_site_label_3
_geom_angle
C5 S2 C8 102.8(2)
C25 S1 C20 102.7(3)
C11 O1 C15 117.2(5)
C17 O4 C16 117.4(5)
C10 C9 C8 117.7(5)
C10 C9 C14 120.0(5)
C8 C9 C14 122.4(5)
O1 C11 C10 126.3(5)
O1 C11 C12 114.4(5)
C10 C11 C12 119.3(5)
O3 C22 C21 119.8(5)
O3 C22 C17 121.1(5)
C21 C22 C17 119.1(5)
O4 C17 C18 127.5(5)
O4 C17 C22 112.9(5)
C18 C17 C22 119.6(5)
O2 C12 C13 119.2(5)
O2 C12 C11 121.3(5)
C13 C12 C11 119.5(5)
C4 C5 C6 118.6(5)
C4 C5 S2 117.5(4)
C6 C5 S2 123.8(4)
C22 C21 C20 120.8(5)
C12 C13 C8 120.9(5)
C9 C8 C13 120.3(5)
C9 C8 S2 121.4(4)
C13 C8 S2 118.2(4)
C19 C20 C21 120.5(5)
C19 C20 S1 121.5(5)
C21 C20 S1 118.0(4)
C24 C25 C26 118.0(6)
C24 C25 S1 124.8(5)
C26 C25 S1 117.2(5)
C29 C24 C25 121.1(6)
C11 C10 C9 122.3(5)
C7 C6 C5 120.2(5)
C18 C19 C20 118.0(5)
C18 C19 C23 119.7(6)
C20 C19 C23 122.2(6)
C3 C2 C7 116.7(6)
C3 C2 C1 121.2(6)
C7 C2 C1 122.1(6)
C17 C18 C19 122.0(5)
C24 C29 C28 121.7(6)
C27 C28 C29 116.5(6)
C27 C28 C30 121.9(6)
C29 C28 C30 121.6(7)
C6 C7 C2 122.2(6)
C27 C26 C25 119.9(6)
C3 C4 C5 119.8(6)
C2 C3 C4 122.5(6)
C26 C27 C28 122.8(6)

loop_
_geom_bond_atom_site_label_1
_geom_bond_atom_site_label_2
_geom_bond_distance
S2 C5 1.774(6)
S2 C8 1.778(5)
S1 C25 1.771(7)
S1 C20 1.781(6)
O1 C11 1.363(6)
O1 C15 1.412(8)
O2 C12 1.359(6)
O4 C17 1.359(7)
O4 C16 1.424(8)
O3 C22 1.353(7)
C9 C10 1.385(7)
C9 C8 1.394(8)
C9 C14 1.502(8)
C11 C10 1.372(7)
C11 C12 1.396(8)
C22 C21 1.365(8)
C22 C17 1.402(8)
C17 C18 1.371(8)
C12 C13 1.366(8)
C5 C4 1.389(8)
C5 C6 1.387(8)
C21 C20 1.393(8)
C13 C8 1.389(8)
C20 C19 1.388(8)
C25 C24 1.384(8)
C25 C26 1.394(8)
C24 C29 1.363(9)
C6 C7 1.374(8)
C19 C18 1.380(8)
C19 C23 1.518(9)
C2 C3 1.376(9)
C2 C7 1.388(8)
C2 C1 1.506(9)
C29 C28 1.395(9)
C28 C27 1.379(10)
C28 C30 1.508(10)
C26 C27 1.369(10)
C4 C3 1.381(9)
